data_2243503
loop_
_publ_author_name
'Wheaton, Amelia M.'
'Guzei, Ilia A.'
'Berry, John F.'

_publ_section_title
;
 Structural diversity in copper(I) iodide complexes with
 6-thioxopiperidin-2-one, piperidine-2,6-dithione and
 isoindoline-1,3-dithione ligands
;
_journal_coeditor_code ZL2791
_journal_issue 8
_journal_name_full 'Acta Crystallographica Section E'
_journal_page_first 1336
_journal_page_last 1344
_journal_paper_doi 10.1107/S2056989020009676
_journal_volume 76
_journal_year 2020
_chemical_formula_iupac '[Cu4 I4 (C2 H3 N)2 (C5 H7 N O S)2]'
_chemical_formula_moiety 'C14 H20 Cu4 I4 N4 O2 S2'
_chemical_formula_sum 'C14 H20 Cu4 I4 N4 O2 S2'
_chemical_formula_weight 1102.22
_chemical_name_systematic
Bis(acetonitrile-\k<i>N</i>)tetra-\m~3~-iodido-bis(6-sulfanylidenepiperidin-2-one-\k<i>S</i>)-<i>tetrahedro</i>-tetracopper(I)
_space_group_crystal_system monoclinic
_space_group_IT_number 15
_space_group_name_Hall '-C 2yc'
_space_group_name_H-M_alt 'C 1 2/c 1'
_atom_sites_solution_hydrogens mixed
_atom_sites_solution_primary dual
_audit_creation_method
;
OLEX2
(compiled 2020.05.22 svn.r1d9e7f8d for OlexSys, GUI svn.r6115)
;
_cell_angle_alpha 90
_cell_angle_beta 112.562(5)
_cell_angle_gamma 90
_cell_formula_units_Z 4
_cell_length_a 14.4669(8)
_cell_length_b 12.2157(7)
_cell_length_c 16.9969(11)
_cell_measurement_reflns_used 9916
_cell_measurement_temperature 104.97
_cell_measurement_theta_max 73.443
_cell_measurement_theta_min 4.905
_cell_volume 2773.9(3)
_computing_cell_refinement
;
SAINT (Bruker, 2013)
;
_computing_data_collection
;
APEX2 (Bruker, 2013)
;
_computing_data_reduction
;
SAINT (Bruker, 2013)
;
_computing_molecular_graphics
;
<i>OLEX2</i> (Dolomanov <i>et al.</i>,  2009)
;
_computing_publication_material
;
<i>OLEX2</i> (Dolomanov <i>et al.</i>,  2009)
;
_computing_structure_refinement
;
SHELXL (Sheldrick, 2015b)
;
_computing_structure_solution
;
SHELXT (Sheldrick, 2015a)
;
_diffrn_ambient_temperature 104.97
_diffrn_detector 'charge-coupled device (CCD) area detector'
_diffrn_detector_area_resol_mean 7.9
_diffrn_measured_fraction_theta_full 0.999
_diffrn_measured_fraction_theta_max 0.989
_diffrn_measurement_device 'three-circle diffractometer'
_diffrn_measurement_device_type 'Bruker SMART APEXII area detector'
_diffrn_measurement_method '0.60\% \w and 0.6\% \f scans'
_diffrn_radiation_monochromator 'equatorially mounted graphite'
_diffrn_radiation_probe x-ray
_diffrn_radiation_type 'Cu K\a'
_diffrn_radiation_wavelength 1.54178
_diffrn_reflns_av_R_equivalents 0.0596
_diffrn_reflns_av_unetI/netI 0.0275
_diffrn_reflns_limit_h_max 17
_diffrn_reflns_limit_h_min -17
_diffrn_reflns_limit_k_max 15
_diffrn_reflns_limit_k_min -15
_diffrn_reflns_limit_l_max 20
_diffrn_reflns_limit_l_min -19
_diffrn_reflns_number 23553
_diffrn_reflns_theta_full 67.000
_diffrn_reflns_theta_max 73.436
_diffrn_reflns_theta_min 4.905
_diffrn_source 'sealed X-ray tube'
_diffrn_source_current 32.0
_diffrn_source_power 1.28
_diffrn_source_voltage 40.0
_exptl_absorpt_coefficient_mu 39.972
_exptl_absorpt_correction_T_max 0.1882
_exptl_absorpt_correction_T_min 0.0419
_exptl_absorpt_correction_type multi-scan
_exptl_absorpt_process_details
;
(SADABS; Bruker, 2016)
;
_exptl_crystal_colour yellow
_exptl_crystal_density_diffrn 2.639
_exptl_crystal_density_method 'not measured'
_exptl_crystal_description block
_exptl_crystal_F_000 2032
_exptl_crystal_size_max 0.1
_exptl_crystal_size_mid 0.08
_exptl_crystal_size_min 0.04
_refine_diff_density_max 0.837
_refine_diff_density_min -1.252
_refine_ls_extinction_method none
_refine_ls_goodness_of_fit_ref 1.101
_refine_ls_hydrogen_treatment mixed
_refine_ls_matrix_type full
_refine_ls_number_parameters 140
_refine_ls_number_reflns 2753
_refine_ls_number_restraints 1
_refine_ls_restrained_S_all 1.100
_refine_ls_R_factor_all 0.0263
_refine_ls_R_factor_gt 0.0255
_refine_ls_shift/su_max 0.001
_refine_ls_shift/su_mean 0.000
_refine_ls_structure_factor_coef Fsqd
_refine_ls_weighting_details 'w=1/[\s^2^(Fo^2^)+(0.0336P)^2^+8.1228P] where P=(Fo^2^+2Fc^2^)/3'
_refine_ls_weighting_scheme calc
_refine_ls_wR_factor_gt 0.0628
_refine_ls_wR_factor_ref 0.0634
_reflns_number_gt 2669
_reflns_number_total 2753
_reflns_threshold_expression 'I > 2\s(I)'
_cod_data_source_file zl2791sup1.cif
_cod_data_source_block II
_cod_database_code 2243503
_shelx_space_group_comment
;
The symmetry employed for this shelxl refinement is uniquely defined
by the following loop, which should always be used as a source of
symmetry information in preference to the above space-group names.
They are only intended as comments.
;
_shelx_estimated_absorpt_t_min 0.108
_shelx_estimated_absorpt_t_max 0.298

loop_
_space_group_symop_operation_xyz
'x, y, z'
'-x, y, -z+1/2'
'x+1/2, y+1/2, z'
'-x+1/2, y+1/2, -z+1/2'
'-x, -y, -z'
'x, -y, z-1/2'
'-x+1/2, -y+1/2, -z'
'x+1/2, -y+1/2, z-1/2'

loop_
_atom_site_type_symbol
_atom_site_label
_atom_site_fract_x
_atom_site_fract_y
_atom_site_fract_z
_atom_site_U_iso_or_equiv
_atom_site_adp_type
_atom_site_calc_flag
_atom_site_occupancy
_atom_site_disorder_assembly
_atom_site_disorder_group
I I1 0.60668(2) 0.86418(2) 0.17606(2) 0.01452(8) Uani d 1 . .
I I2 0.64470(2) 0.62302(2) 0.36802(2) 0.01064(8) Uani d 1 . .
Cu Cu1 0.56033(4) 0.66150(4) 0.20182(3) 0.01367(13) Uani d 1 . .
Cu Cu2 0.57587(4) 0.82337(4) 0.32174(3) 0.01552(13) Uani d 1 . .
S S1 0.60446(7) 0.54868(7) 0.11461(5) 0.01569(19) Uani d 1 . .
O O1 0.6145(2) 0.2772(2) 0.32682(16) 0.0174(6) Uani d 1 . .
N N1 0.6055(2) 0.3917(3) 0.22074(19) 0.0126(6) Uani d 1 . .
H H1 0.606(4) 0.445(3) 0.255(2) 0.015 Uiso d 1 . .
N N2 0.6525(3) 0.9386(3) 0.4015(2) 0.0169(7) Uani d 1 . .
C C1 0.6091(3) 0.4194(3) 0.1448(2) 0.0123(7) Uani d 1 . .
C C2 0.6188(3) 0.3267(3) 0.0903(2) 0.0159(8) Uani d 1 . .
H H2A 0.690589 0.314522 0.102177 0.019 Uiso calc 1 . .
H H2B 0.585384 0.347436 0.029590 0.019 Uiso calc 1 . .
C C3 0.5734(3) 0.2208(3) 0.1056(2) 0.0202(8) Uani d 1 . .
H H3A 0.587416 0.160825 0.072514 0.024 Uiso calc 1 . .
H H3B 0.499919 0.228893 0.086154 0.024 Uiso calc 1 . .
C C4 0.6177(3) 0.1928(3) 0.2001(3) 0.0191(8) Uani d 1 . .
H H4A 0.581117 0.129536 0.210478 0.023 Uiso calc 1 . .
H H4B 0.688502 0.170761 0.216276 0.023 Uiso calc 1 . .
C C5 0.6128(3) 0.2859(3) 0.2552(2) 0.0132(7) Uani d 1 . .
C C6 0.6848(3) 1.0148(3) 0.4409(2) 0.0148(7) Uani d 1 . .
C C7 0.7242(3) 1.1137(3) 0.4894(2) 0.0180(8) Uani d 1 . .
H H7A 0.709649 1.176523 0.450663 0.027 Uiso calc 1 . .
H H7B 0.796763 1.106656 0.519796 0.027 Uiso calc 1 . .
H H7C 0.692732 1.124854 0.530632 0.027 Uiso calc 1 . .

loop_
_atom_site_aniso_label
_atom_site_aniso_U_11
_atom_site_aniso_U_22
_atom_site_aniso_U_33
_atom_site_aniso_U_12
_atom_site_aniso_U_13
_atom_site_aniso_U_23
I1 0.01753(14) 0.01161(13) 0.01566(13) -0.00092(8) 0.00776(10) 0.00418(7)
I2 0.01430(13) 0.01007(13) 0.00576(12) 0.00111(7) 0.00185(9) 0.00183(7)
Cu1 0.0197(3) 0.0114(3) 0.0103(2) 0.0035(2) 0.0062(2) 0.00158(19)
Cu2 0.0167(3) 0.0119(3) 0.0134(2) -0.0027(2) 0.0007(2) -0.00354(19)
S1 0.0246(5) 0.0150(4) 0.0113(4) 0.0070(3) 0.0112(4) 0.0050(3)
O1 0.0214(14) 0.0183(13) 0.0118(11) -0.0011(11) 0.0056(11) 0.0035(10)
N1 0.0198(17) 0.0107(14) 0.0071(13) 0.0003(12) 0.0049(12) -0.0007(11)
N2 0.0173(16) 0.0157(16) 0.0139(14) -0.0037(13) 0.0019(12) -0.0027(13)
C1 0.0123(17) 0.0152(18) 0.0078(14) 0.0021(13) 0.0021(13) 0.0000(13)
C2 0.0216(19) 0.0150(18) 0.0118(15) 0.0062(15) 0.0071(15) -0.0020(13)
C3 0.023(2) 0.019(2) 0.0190(18) -0.0007(16) 0.0083(16) -0.0087(15)
C4 0.027(2) 0.0127(18) 0.0225(18) -0.0004(15) 0.0145(17) -0.0027(15)
C5 0.0111(17) 0.0135(17) 0.0132(16) -0.0019(13) 0.0029(14) -0.0001(13)
C6 0.0169(18) 0.0143(18) 0.0091(14) 0.0025(14) 0.0003(14) 0.0011(14)
C7 0.029(2) 0.0071(17) 0.0103(16) -0.0010(15) -0.0003(15) -0.0020(13)

loop_
_atom_type_symbol
_atom_type_description
_atom_type_scat_dispersion_real
_atom_type_scat_dispersion_imag
_atom_type_scat_source
C C 0.0181 0.0091 'International Tables Vol C Tables 4.2.6.8 and 6.1.1.4'
H H 0.0000 0.0000 'International Tables Vol C Tables 4.2.6.8 and 6.1.1.4'
Cu Cu -1.9646 0.5888 'International Tables Vol C Tables 4.2.6.8 and 6.1.1.4'
I I -0.3257 6.8362 'International Tables Vol C Tables 4.2.6.8 and 6.1.1.4'
N N 0.0311 0.0180 'International Tables Vol C Tables 4.2.6.8 and 6.1.1.4'
O O 0.0492 0.0322 'International Tables Vol C Tables 4.2.6.8 and 6.1.1.4'
S S 0.3331 0.5567 'International Tables Vol C Tables 4.2.6.8 and 6.1.1.4'

loop_
_geom_angle_atom_site_label_1
_geom_angle_atom_site_label_2
_geom_angle_atom_site_label_3
_geom_angle_site_symmetry_1
_geom_angle_site_symmetry_3
_geom_angle
_geom_angle_publ_flag
Cu1 I1 Cu2 . 2_655 60.911(18) ?
Cu1 I1 Cu2 . . 62.493(17) ?
Cu2 I1 Cu2 2_655 . 56.78(2) ?
Cu1 I2 Cu1 . 2_655 62.35(2) ?
Cu2 I2 Cu1 . . 63.439(17) ?
Cu2 I2 Cu1 . 2_655 59.892(17) ?
I1 Cu1 I2 . . 107.43(2) ?
I1 Cu1 I2 . 2_655 112.60(2) ?
I1 Cu1 Cu1 . 2_655 110.454(13) ?
I1 Cu1 Cu2 . 2_655 60.576(18) ?
I1 Cu1 Cu2 . . 60.157(18) ?
I2 Cu1 I2 . 2_655 113.84(2) ?
I2 Cu1 Cu1 . 2_655 61.007(19) ?
I2 Cu1 Cu1 2_655 2_655 56.64(2) ?
I2 Cu1 Cu2 2_655 . 101.87(2) ?
I2 Cu1 Cu2 . 2_655 107.32(2) ?
I2 Cu1 Cu2 . . 58.129(16) ?
Cu2 Cu1 I2 2_655 2_655 57.602(18) ?
Cu2 Cu1 Cu1 2_655 2_655 60.53(2) ?
Cu2 Cu1 Cu1 . 2_655 57.881(18) ?
Cu2 Cu1 Cu2 2_655 . 55.97(2) ?
S1 Cu1 I1 . . 107.77(3) ?
S1 Cu1 I2 . 2_655 97.98(3) ?
S1 Cu1 I2 . . 117.03(3) ?
S1 Cu1 Cu1 . 2_655 140.07(3) ?
S1 Cu1 Cu2 . . 159.65(4) ?
S1 Cu1 Cu2 . 2_655 135.38(3) ?
I1 Cu2 I1 2_655 . 118.71(2) ?
I1 Cu2 Cu1 2_655 2_655 58.512(18) ?
I1 Cu2 Cu1 2_655 . 109.64(2) ?
I1 Cu2 Cu1 . . 57.350(16) ?
I2 Cu2 I1 . 2_655 115.15(2) ?
I2 Cu2 I1 . . 105.38(2) ?
I2 Cu2 Cu1 . 2_655 62.509(18) ?
I2 Cu2 Cu1 . . 58.432(17) ?
Cu1 Cu2 I1 2_655 . 111.24(2) ?
Cu1 Cu2 Cu1 2_655 . 61.59(3) ?
Cu2 Cu2 I1 2_655 . 61.16(2) ?
Cu2 Cu2 I1 2_655 2_655 62.06(2) ?
Cu2 Cu2 I2 2_655 . 111.572(12) ?
Cu2 Cu2 Cu1 2_655 . 60.528(19) ?
Cu2 Cu2 Cu1 2_655 2_655 63.50(2) ?
N2 Cu2 I1 . 2_655 98.80(11) ?
N2 Cu2 I1 . . 104.44(10) ?
N2 Cu2 I2 . . 114.05(10) ?
N2 Cu2 Cu1 . . 151.07(11) ?
N2 Cu2 Cu1 . 2_655 143.75(11) ?
N2 Cu2 Cu2 . 2_655 134.36(10) ?
C1 S1 Cu1 . . 111.24(13) ?
C1 N1 H1 . . 117(3) ?
C1 N1 C5 . . 127.1(3) ?
C5 N1 H1 . . 115(3) ?
C6 N2 Cu2 . . 169.7(3) ?
N1 C1 S1 . . 121.6(3) ?
N1 C1 C2 . . 116.4(3) ?
C2 C1 S1 . . 122.0(3) ?
C1 C2 H2A . . 109.0 ?
C1 C2 H2B . . 109.0 ?
C1 C2 C3 . . 112.8(3) ?
H2A C2 H2B . . 107.8 ?
C3 C2 H2A . . 109.0 ?
C3 C2 H2B . . 109.0 ?
C2 C3 H3A . . 109.7 ?
C2 C3 H3B . . 109.7 ?
C2 C3 C4 . . 109.7(3) ?
H3A C3 H3B . . 108.2 ?
C4 C3 H3A . . 109.7 ?
C4 C3 H3B . . 109.7 ?
C3 C4 H4A . . 109.0 ?
C3 C4 H4B . . 109.0 ?
H4A C4 H4B . . 107.8 ?
C5 C4 C3 . . 112.9(3) ?
C5 C4 H4A . . 109.0 ?
C5 C4 H4B . . 109.0 ?
O1 C5 N1 . . 117.9(3) ?
O1 C5 C4 . . 125.1(3) ?
N1 C5 C4 . . 117.0(3) ?
N2 C6 C7 . . 178.5(4) ?
C6 C7 H7A . . 109.5 ?
C6 C7 H7B . . 109.5 ?
C6 C7 H7C . . 109.5 ?
H7A C7 H7B . . 109.5 ?
H7A C7 H7C . . 109.5 ?
H7B C7 H7C . . 109.5 ?

loop_
_geom_bond_atom_site_label_1
_geom_bond_atom_site_label_2
_geom_bond_site_symmetry_2
_geom_bond_distance
_geom_bond_publ_flag
I1 Cu1 . 2.6451(6) y
I1 Cu2 2_655 2.7017(7) y
I1 Cu2 . 2.7250(6) y
I2 Cu1 . 2.6542(6) y
I2 Cu1 2_655 2.7796(6) y
I2 Cu2 . 2.6456(6) y
Cu1 Cu1 2_655 2.8150(11) y
Cu1 Cu2 . 2.7864(8) y
Cu1 Cu2 2_655 2.7106(8) y
Cu2 Cu2 2_655 2.5803(10) y
Cu1 S1 . 2.2869(10) y
Cu2 N2 . 1.974(3) y
S1 C1 . 1.654(4) ?
O1 C5 . 1.213(5) ?
N1 H1 . 0.870(19) ?
N1 C1 . 1.354(5) ?
N1 C5 . 1.405(5) ?
N2 C6 . 1.137(5) ?
C1 C2 . 1.504(5) ?
C2 H2A . 0.9900 ?
C2 H2B . 0.9900 ?
C2 C3 . 1.518(6) ?
C3 H3A . 0.9900 ?
C3 H3B . 0.9900 ?
C3 C4 . 1.523(5) ?
C4 H4A . 0.9900 ?
C4 H4B . 0.9900 ?
C4 C5 . 1.492(5) ?
C6 C7 . 1.451(5) ?
C7 H7A . 0.9800 ?
C7 H7B . 0.9800 ?
C7 H7C . 0.9800 ?

loop_
_geom_hbond_atom_site_label_D
_geom_hbond_atom_site_label_H
_geom_hbond_atom_site_label_A
_geom_hbond_site_symmetry_A
_geom_hbond_distance_DH
_geom_hbond_distance_HA
_geom_hbond_distance_DA
_geom_hbond_angle_DHA
_geom_hbond_publ_flag
N1 H1 I2 . 0.870(19) 2.81(2) 3.672(3) 170(4) yes

loop_
_geom_torsion_atom_site_label_1
_geom_torsion_atom_site_label_2
_geom_torsion_atom_site_label_3
_geom_torsion_atom_site_label_4
_geom_torsion_site_symmetry_1
_geom_torsion_site_symmetry_2
_geom_torsion_site_symmetry_3
_geom_torsion_site_symmetry_4
_geom_torsion
_geom_torsion_publ_flag
Cu1 S1 C1 N1 . . . . -11.4(4) ?
Cu1 S1 C1 C2 . . . . 169.3(3) ?
S1 C1 C2 C3 . . . . -152.4(3) ?
N1 C1 C2 C3 . . . . 28.3(5) ?
C1 N1 C5 O1 . . . . 175.3(4) ?
C1 N1 C5 C4 . . . . -4.9(6) ?
C1 C2 C3 C4 . . . . -53.9(4) ?
C2 C3 C4 C5 . . . . 51.0(5) ?
C3 C4 C5 O1 . . . . 156.9(4) ?
C3 C4 C5 N1 . . . . -22.9(5) ?
C5 N1 C1 S1 . . . . -177.2(3) ?
C5 N1 C1 C2 . . . . 2.1(6) ?

_cod_database_fobs_code 2243503
